data_2213757
loop_
_publ_author_name
'Sun, Zhi-Hua'
'Yu, Wen-Tao'
'Fan, Jian-Dong'
'Xu, Dong '
'Wang, Xin-Qiang'

_publ_section_title
;
 <small>L</small>-Argininium(+) maleate({-}) dihydrate
;
_journal_coeditor_code ER2026
_journal_issue 6
_journal_name_full 'Acta Crystallographica Section E'
_journal_page_first o2805
_journal_page_last o2807
_journal_paper_doi 10.1107/S1600536807020612
_journal_volume 63
_journal_year 2007
_chemical_formula_iupac 'C6 H15 N4 O2 +, C4 H3 O4 -, 2H2 O'
_chemical_formula_moiety 'C6 H15 N4 O2 +, C4 H3 O4 -, 2(H2 O)'
_chemical_formula_sum 'C10 H22 N4 O8'
_chemical_formula_weight 326.32
_chemical_name_systematic
;
L-Argininium(+) maleate(-) dihydrate
;
_space_group_IT_number 1
_symmetry_cell_setting triclinic
_symmetry_space_group_name_Hall 'P 1'
_symmetry_space_group_name_H-M 'P 1'
_atom_sites_solution_hydrogens geom
_atom_sites_solution_primary direct
_atom_sites_solution_secondary difmap
_audit_creation_method SHELXL-97
_cell_angle_alpha 106.1550(10)
_cell_angle_beta 97.2650(10)
_cell_angle_gamma 101.649(2)
_cell_formula_units_Z 1
_cell_length_a 5.27100(10)
_cell_length_b 8.0481(2)
_cell_length_c 9.7942(2)
_cell_measurement_reflns_used 2145
_cell_measurement_temperature 293(2)
_cell_measurement_theta_max 27.34
_cell_measurement_theta_min 4.02
_cell_volume 383.422(15)
_computing_cell_refinement 'APEX2 Software Suite'
_computing_data_collection 'APEX2 Software Suite (Bruker, 2005)'
_computing_data_reduction 'APEX2 Software Suite'
_computing_molecular_graphics 'SHELXTL (Sheldrick, 2000)'
_computing_publication_material 'WinGX (Farrugia, 1999)'
_computing_structure_refinement 'SHELXL97 (Sheldrick, 1997)'
_computing_structure_solution 'SIR97 (Altomare <i>et al.</i>,  1999)'
_diffrn_ambient_temperature 293(2)
_diffrn_measured_fraction_theta_full 0.990
_diffrn_measured_fraction_theta_max 0.990
_diffrn_measurement_device_type 'Bruker APEX II CCD detector'
_diffrn_measurement_method '\f and \w'
_diffrn_radiation_monochromator graphite
_diffrn_radiation_source 'fine-focus sealed tube'
_diffrn_radiation_type MoK\a
_diffrn_radiation_wavelength 0.71073
_diffrn_reflns_av_R_equivalents 0.0113
_diffrn_reflns_av_sigmaI/netI 0.0149
_diffrn_reflns_limit_h_max 6
_diffrn_reflns_limit_h_min -6
_diffrn_reflns_limit_k_max 10
_diffrn_reflns_limit_k_min -10
_diffrn_reflns_limit_l_max 12
_diffrn_reflns_limit_l_min -11
_diffrn_reflns_number 3711
_diffrn_reflns_theta_full 27.60
_diffrn_reflns_theta_max 27.60
_diffrn_reflns_theta_min 2.92
_diffrn_standards_number 0
_exptl_absorpt_coefficient_mu 0.122
_exptl_absorpt_correction_T_max 0.9773
_exptl_absorpt_correction_T_min 0.9706
_exptl_absorpt_correction_type multi-scan
_exptl_absorpt_process_details '(APEX2 Software Suite; Bruker, 2005)'
_exptl_crystal_colour colourless
_exptl_crystal_density_diffrn 1.413
_exptl_crystal_density_method 'not measured'
_exptl_crystal_description ball
_exptl_crystal_F_000 174
_exptl_crystal_size_max 0.25
_exptl_crystal_size_mid 0.23
_exptl_crystal_size_min 0.19
_refine_diff_density_max 0.162
_refine_diff_density_min -0.165
_refine_ls_extinction_method none
_refine_ls_goodness_of_fit_ref 1.012
_refine_ls_hydrogen_treatment mixed
_refine_ls_matrix_type full
_refine_ls_number_parameters 220
_refine_ls_number_reflns 1762
_refine_ls_number_restraints 7
_refine_ls_restrained_S_all 1.010
_refine_ls_R_factor_all 0.0314
_refine_ls_R_factor_gt 0.0303
_refine_ls_shift/su_max 0.003
_refine_ls_shift/su_mean 0.000
_refine_ls_structure_factor_coef Fsqd
_refine_ls_weighting_details 'calc w=1/[\s^2^(Fo^2^)+(0.0307P)^2^+0.0785P] where P=(Fo^2^+2Fc^2^)/3'
_refine_ls_weighting_scheme calc
_refine_ls_wR_factor_gt 0.0693
_refine_ls_wR_factor_ref 0.0700
_reflns_number_gt 1697
_reflns_number_total 1762
_reflns_threshold_expression I>2\s(I)
_cod_data_source_file er2026.cif
_cod_data_source_block I
_cod_depositor_comments
;
The following automatic conversions were performed:
'_symmetry_cell_setting' value 'Triclinic' changed to 'triclinic'
according to '/home/saulius/struct/CIF-dictionaries/cif_core.dic'
dictionary named 'cif_core.dic' version 2.4.1 from 2010-06-29.

Automatic conversion script
Id: cif_fix_enum 1527 2010-12-29 10:47:43Z saulius 

The following automatic conversions were performed:

'_symmetry_cell_setting' value 'Triclinic' changed to 'triclinic'
according to /home/saulius/struct/CIF-dictionaries/cif_core.dic
dictionary named 'cif_core.dic' version 2.4.1 from 2010-06-29.

Automatic conversion script
Id: cif_fix_values 1715 2011-07-08 13:25:40Z adriana 
;
_cod_original_cell_volume 383.42(2)
_cod_database_code 2213757
_cod_database_fobs_code 2213757

loop_
_symmetry_equiv_pos_as_xyz
'x, y, z'

loop_
_atom_site_type_symbol
_atom_site_label
_atom_site_fract_x
_atom_site_fract_y
_atom_site_fract_z
_atom_site_U_iso_or_equiv
_atom_site_adp_type
_atom_site_calc_flag
_atom_site_refinement_flags
_atom_site_occupancy
C C1 0.5124(4) 0.2367(3) 1.1719(2) 0.0340(4) Uani d . 1
N N3 0.4360(3) 0.2303(2) 1.03538(19) 0.0371(4) Uani d . 1
H H3 0.5434 0.2894 0.9964 0.045 Uiso calc R 1
C C2 0.1777(4) 0.1272(3) 0.9496(2) 0.0328(4) Uani d . 1
H H2C 0.0443 0.1862 0.9844 0.039 Uiso calc R 1
H H2D 0.1402 0.0100 0.9625 0.039 Uiso calc R 1
C C3 0.1611(4) 0.1056(3) 0.7893(2) 0.0361(4) Uani d . 1
H H3B 0.1615 0.2190 0.7727 0.043 Uiso calc R 1
H H3A 0.3128 0.0672 0.7575 0.043 Uiso calc R 1
C C4 -0.0919(4) -0.0327(3) 0.7043(2) 0.0338(4) Uani d . 1
H H4B -0.2383 0.0017 0.7458 0.041 Uiso calc R 1
H H4A -0.0821 -0.1463 0.7177 0.041 Uiso calc R 1
C C5 -0.1544(3) -0.0604(3) 0.5413(2) 0.0309(4) Uani d . 1
H H5 -0.3139 -0.1580 0.4988 0.037 Uiso calc R 1
C C6 -0.2084(4) 0.1066(3) 0.5100(2) 0.0322(4) Uani d . 1
C C10 0.6354(4) 0.7889(3) 0.1320(3) 0.0430(5) Uani d . 1
C C9 0.4657(5) 0.7478(3) -0.0122(2) 0.0419(5) Uani d . 1
H H9 0.5449 0.7996 -0.0751 0.050 Uiso calc R 1
C C8 0.2192(4) 0.6491(3) -0.0667(2) 0.0397(5) Uani d . 1
H H8 0.1538 0.6440 -0.1610 0.048 Uiso calc R 1
C C7 0.0314(4) 0.5456(3) -0.0001(2) 0.0377(4) Uani d . 1
N N1 0.7486(4) 0.3327(3) 1.2460(2) 0.0459(5) Uani d . 1
H H1A 0.7976 0.3352 1.3339 0.055 Uiso calc R 1
H H1B 0.8535 0.3926 1.2064 0.055 Uiso calc R 1
N N2 0.3535(4) 0.1452(3) 1.2346(2) 0.0465(5) Uani d . 1
H H2A 0.4045 0.1487 1.3225 0.056 Uiso calc R 1
H H2B 0.1992 0.0823 1.1874 0.056 Uiso calc R 1
N N4 0.0642(3) -0.1117(2) 0.46877(18) 0.0352(4) Uani d . 1
H H4AA 0.2068 -0.0204 0.4995 0.053 Uiso calc R 1
H H4BB 0.0140 -0.1399 0.3732 0.053 Uiso calc R 1
H H4CC 0.1020 -0.2054 0.4905 0.053 Uiso calc R 1
O O1 -0.0316(3) 0.2044(2) 0.47618(19) 0.0465(4) Uani d . 1
O O2 -0.4342(3) 0.1313(2) 0.52342(17) 0.0392(3) Uani d . 1
O O3 0.1045(3) 0.5427(3) 0.12759(19) 0.0522(4) Uani d . 1
O O4 -0.1896(3) 0.4639(2) -0.07398(19) 0.0510(4) Uani d . 1
O O5 0.8595(4) 0.8837(3) 0.1586(2) 0.0620(5) Uani d . 1
O O6 0.5485(4) 0.7220(3) 0.2274(2) 0.0567(5) Uani d . 1
O O7 0.1916(5) 0.6117(3) 0.5624(3) 0.0704(6) Uani d D 1
O O8 0.6324(5) 0.4954(3) 0.6468(2) 0.0698(6) Uani d D 1
H H8A 0.678(8) 0.498(6) 0.736(3) 0.092(12) Uiso d D 1
H H8B 0.582(10) 0.383(3) 0.596(5) 0.131(19) Uiso d D 1
H H6A 0.338(9) 0.632(6) 0.179(5) 0.091(11) Uiso d . 1
H H7A 0.344(6) 0.585(7) 0.583(6) 0.126(18) Uiso d D 1
H H7B 0.054(7) 0.527(5) 0.552(6) 0.14(2) Uiso d D 1

loop_
_atom_site_aniso_label
_atom_site_aniso_U_11
_atom_site_aniso_U_22
_atom_site_aniso_U_33
_atom_site_aniso_U_12
_atom_site_aniso_U_13
_atom_site_aniso_U_23
C1 0.0340(10) 0.0373(10) 0.0301(10) 0.0034(8) 0.0027(8) 0.0153(8)
N3 0.0342(8) 0.0472(10) 0.0282(8) -0.0003(7) 0.0009(6) 0.0189(7)
C2 0.0308(10) 0.0388(10) 0.0270(9) 0.0037(8) 0.0015(7) 0.0129(8)
C3 0.0316(9) 0.0494(12) 0.0266(9) 0.0040(8) 0.0030(7) 0.0163(8)
C4 0.0329(10) 0.0427(11) 0.0276(9) 0.0065(8) 0.0035(7) 0.0173(8)
C5 0.0248(9) 0.0398(10) 0.0269(9) 0.0046(7) 0.0005(7) 0.0132(8)
C6 0.0287(9) 0.0423(10) 0.0244(8) 0.0061(7) -0.0014(7) 0.0132(7)
C10 0.0356(11) 0.0368(10) 0.0470(12) 0.0036(9) 0.0024(9) 0.0042(9)
C9 0.0408(11) 0.0467(12) 0.0405(11) 0.0051(10) 0.0121(9) 0.0198(10)
C8 0.0398(11) 0.0484(12) 0.0324(10) 0.0073(9) 0.0052(8) 0.0187(9)
C7 0.0330(10) 0.0389(10) 0.0424(12) 0.0066(8) 0.0061(9) 0.0169(9)
N1 0.0399(10) 0.0568(11) 0.0351(9) -0.0086(8) -0.0046(8) 0.0251(9)
N2 0.0392(10) 0.0636(12) 0.0297(9) -0.0101(9) -0.0037(7) 0.0245(9)
N4 0.0336(9) 0.0431(9) 0.0297(8) 0.0098(7) 0.0037(7) 0.0133(7)
O1 0.0370(8) 0.0581(10) 0.0569(10) 0.0120(7) 0.0113(7) 0.0367(8)
O2 0.0293(7) 0.0496(8) 0.0400(8) 0.0116(6) 0.0035(6) 0.0163(7)
O3 0.0402(9) 0.0705(11) 0.0483(10) -0.0027(8) 0.0037(7) 0.0362(9)
O4 0.0362(8) 0.0552(10) 0.0545(10) -0.0030(7) -0.0010(7) 0.0206(8)
O5 0.0399(9) 0.0578(11) 0.0701(12) -0.0085(8) 0.0015(8) 0.0102(9)
O6 0.0478(10) 0.0703(11) 0.0396(9) -0.0066(8) -0.0064(7) 0.0194(8)
O7 0.0750(15) 0.0552(12) 0.0817(15) 0.0054(11) -0.0010(12) 0.0371(11)
O8 0.0965(17) 0.0493(11) 0.0569(12) 0.0129(11) -0.0024(12) 0.0171(10)

loop_
_atom_type_symbol
_atom_type_description
_atom_type_scat_dispersion_real
_atom_type_scat_dispersion_imag
_atom_type_scat_source
C C 0.0033 0.0016 'International Tables Vol C Tables 4.2.6.8 and 6.1.1.4'
H H 0.0000 0.0000 'International Tables Vol C Tables 4.2.6.8 and 6.1.1.4'
N N 0.0061 0.0033 'International Tables Vol C Tables 4.2.6.8 and 6.1.1.4'
O O 0.0106 0.0060 'International Tables Vol C Tables 4.2.6.8 and 6.1.1.4'

loop_
_geom_angle_atom_site_label_1
_geom_angle_atom_site_label_2
_geom_angle_atom_site_label_3
_geom_angle
_geom_angle_publ_flag
N2 C1 N1 119.20(18) y
N2 C1 N3 120.33(18) y
N1 C1 N3 120.46(18) y
C1 N3 C2 122.46(17) ?
C1 N3 H3 118.8 ?
C2 N3 H3 118.8 ?
N3 C2 C3 112.22(16) ?
N3 C2 H2C 109.2 ?
C3 C2 H2C 109.2 ?
N3 C2 H2D 109.2 ?
C3 C2 H2D 109.2 ?
H2C C2 H2D 107.9 ?
C4 C3 C2 108.94(15) ?
C4 C3 H3B 109.9 ?
C2 C3 H3B 109.9 ?
C4 C3 H3A 109.9 ?
C2 C3 H3A 109.9 ?
H3B C3 H3A 108.3 ?
C3 C4 C5 116.33(16) ?
C3 C4 H4B 108.2 ?
C5 C4 H4B 108.2 ?
C3 C4 H4A 108.2 ?
C5 C4 H4A 108.2 ?
H4B C4 H4A 107.4 ?
N4 C5 C6 109.19(15) ?
N4 C5 C4 111.67(15) ?
C6 C5 C4 111.72(16) ?
N4 C5 H5 108.0 ?
C6 C5 H5 108.0 ?
C4 C5 H5 108.0 ?
O1 C6 O2 126.16(19) y
O1 C6 C5 118.50(17) y
O2 C6 C5 115.34(17) y
O5 C10 O6 120.3(2) ?
O5 C10 C9 119.6(2) ?
O6 C10 C9 120.2(2) ?
C8 C9 C10 130.9(2) ?
C8 C9 H9 114.6 ?
C10 C9 H9 114.6 ?
C9 C8 C7 130.1(2) ?
C9 C8 H8 114.9 ?
C7 C8 H8 114.9 ?
O4 C7 O3 122.8(2) ?
O4 C7 C8 117.7(2) ?
O3 C7 C8 119.47(19) ?
C1 N1 H1A 120.0 ?
C1 N1 H1B 120.0 ?
H1A N1 H1B 120.0 ?
C1 N2 H2A 120.0 ?
C1 N2 H2B 120.0 ?
H2A N2 H2B 120.0 ?
C5 N4 H4AA 109.5 ?
C5 N4 H4BB 109.5 ?
H4AA N4 H4BB 109.5 ?
C5 N4 H4CC 109.5 ?
H4AA N4 H4CC 109.5 ?
H4BB N4 H4CC 109.5 ?
C7 O3 H6A 111.2(19) ?
C10 O6 H6A 109(2) ?
H7A O7 H7B 115(5) ?
H8A O8 H8B 106(4) ?

loop_
_geom_bond_atom_site_label_1
_geom_bond_atom_site_label_2
_geom_bond_distance
_geom_bond_publ_flag
C1 N2 1.324(3) y
C1 N1 1.321(3) y
C1 N3 1.330(2) y
N3 C2 1.454(3) ?
N3 H3 0.8600 ?
C2 C3 1.520(3) ?
C2 H2C 0.9700 ?
C2 H2D 0.9700 ?
C3 C4 1.521(3) ?
C3 H3B 0.9700 ?
C3 H3A 0.9700 ?
C4 C5 1.531(3) ?
C4 H4B 0.9700 ?
C4 H4A 0.9700 ?
C5 N4 1.496(3) ?
C5 C6 1.531(3) ?
C5 H5 0.9800 ?
C6 O1 1.235(2) y
C6 O2 1.262(2) y
C10 O5 1.222(3) y
C10 O6 1.288(3) y
C10 C9 1.485(3) y
C9 C8 1.333(3) ?
C9 H9 0.9300 ?
C8 C7 1.495(3) ?
C8 H8 0.9300 ?
C7 O4 1.235(3) ?
C7 O3 1.269(3) ?
N1 H1A 0.8600 ?
N1 H1B 0.8600 ?
N2 H2A 0.8600 ?
N2 H2B 0.8600 ?
N4 H4AA 0.8900 ?
N4 H4BB 0.8900 ?
N4 H4CC 0.8900 ?
O3 H6A 1.25(5) y
O6 H6A 1.15(5) y
O7 H7A 0.88(2) ?
O7 H7B 0.86(2) ?
O8 H8A 0.871(19) ?
O8 H8B 0.87(2) ?

loop_
_geom_hbond_atom_site_label_D
_geom_hbond_atom_site_label_H
_geom_hbond_atom_site_label_A
_geom_hbond_site_symmetry_A
_geom_hbond_distance_DH
_geom_hbond_distance_HA
_geom_hbond_distance_DA
_geom_hbond_angle_DHA
_geom_hbond_publ_flag
N4 H4AA O2 1_655 0.89 1.98 2.843(2) 162 yes
N1 H1A O1 1_656 0.86 2.18 2.935(2) 147 yes
N1 H1B O3 1_656 0.86 1.98 2.843(2) 176 yes
N4 H4BB O5 1_445 0.89 2.23 3.079(3) 160 yes
N2 H2A O2 1_656 0.86 2.10 2.948(2) 171 yes
N2 H2B O5 1_446 0.86 2.08 2.862(3) 152 yes
N3 H3 O4 1_656 0.86 2.10 2.955(2) 172 yes
N4 H4CC O7 1_545 0.89 1.92 2.801(2) 173 yes
O3 H6A O6 1_555 1.28(4) 1.13(4) 2.407(2) 173(3) yes
O7 H7A O8 1_555 0.90(2) 1.91(2) 2.791(3) 165(5) yes
O7 H7B O1 1_555 0.87(2) 2.35(4) 3.081(3) 142(5) yes
O7 H7B O8 1_455 0.87(2) 2.57(5) 3.186(4) 129(5) yes
O8 H8A O4 1_656 0.87(3) 2.01(2) 2.873(3) 170(4) yes
O8 H8B O2 1_655 0.88(2) 1.97(3) 2.770(2) 152(5) yes

loop_
_geom_torsion_atom_site_label_1
_geom_torsion_atom_site_label_2
_geom_torsion_atom_site_label_3
_geom_torsion_atom_site_label_4
_geom_torsion
_geom_torsion_publ_flag
N2 C1 N3 C2 1.0(3) ?
N1 C1 N3 C2 -179.8(2) ?
C1 N3 C2 C3 -166.55(19) ?
N3 C2 C3 C4 168.85(17) ?
C2 C3 C4 C5 174.85(18) ?
C3 C4 C5 N4 57.3(2) ?
C3 C4 C5 C6 -65.3(2) ?
N4 C5 C6 O1 -22.4(2) ?
C4 C5 C6 O1 101.6(2) ?
N4 C5 C6 O2 158.32(16) ?
C4 C5 C6 O2 -77.7(2) ?
O5 C10 C9 C8 179.8(3) y
O6 C10 C9 C8 1.2(4) y
C10 C9 C8 C7 -0.4(4) y
C9 C8 C7 O4 179.9(2) y
C9 C8 C7 O3 -1.0(4) y

loop_
_cod_related_entry_id
_cod_related_entry_database
_cod_related_entry_code
1 ChemSpider 30655246
